data_9014030
loop_
_publ_author_name
'Sejkora, J.'
'Plasil, J.'
'Ondrus, P.'
'Veselovsky, F.'
'Cisarova, I.'
'Hlousek, J.'

_publ_section_title
;
 Slavkovite, Cu13(AsO4)6(AsO3OH)4*23H2O, a new mineral species from Horni Slavkov
 and Jachymov, Czech Republic: Description and crystal-structure determination
;
_journal_name_full 'The Canadian Mineralogist'
_journal_page_first 1157
_journal_page_last 1170
_journal_paper_doi 10.3749/canmin.48.5.1157
_journal_volume 48
_journal_year 2010
_chemical_compound_source 'Geschieber vein, Svornost mine, Jachymov ore district, Czech Republic'
_chemical_formula_sum 'As10 Cu13 H50 O63'
_chemical_name_mineral Slavkovite
_space_group_IT_number 2
_symmetry_space_group_name_Hall '-P 1'
_symmetry_space_group_name_H-M 'P -1'
_cell_angle_alpha 102.882
_cell_angle_beta 101.036
_cell_angle_gamma 98.022
_cell_formula_units_Z 1
_cell_length_a 6.4240
_cell_length_b 14.3700
_cell_length_c 16.5590
_cell_volume 1435.807
_database_code_amcsd 0017870
_exptl_crystal_density_diffrn 3.046
_cod_original_formula_sum 'Cu13 As10 O63 H50'
_cod_database_code 9014030

loop_
_space_group_symop_operation_xyz
x,y,z
-x,-y,-z

loop_
_atom_site_aniso_label
_atom_site_aniso_U_11
_atom_site_aniso_U_22
_atom_site_aniso_U_33
_atom_site_aniso_U_12
_atom_site_aniso_U_13
_atom_site_aniso_U_23
Cu1 0.02530 0.02530 0.02300 0.00940 0.01060 0.00970
Cu2 0.01110 0.01710 0.02010 0.00420 0.00560 0.00390
Cu3 0.01000 0.02110 0.01540 0.00440 0.00300 0.00010
Cu4 0.01040 0.02400 0.01350 0.00560 0.00320 0.00300
Cu5 0.01030 0.02090 0.01620 0.00540 0.00410 0.00520
Cu6 0.01060 0.02480 0.01440 0.00550 0.00350 0.00470
Cu7 0.03730 0.04680 0.03850 0.01280 0.00540 0.01130
As1 0.01010 0.01640 0.01470 0.00329 0.00408 0.00283
As2 0.00990 0.01870 0.01550 0.00386 0.00270 0.00190
As3 0.01090 0.02040 0.01450 0.00600 0.00289 0.00420
As4 0.00940 0.01800 0.01410 0.00388 0.00243 0.00158
As5 0.00930 0.01760 0.01310 0.00416 0.00277 0.00289
O11 0.00990 0.01740 0.01960 0.00380 0.00620 0.00440
O12 0.02000 0.02000 0.02700 0.00680 0.00760 0.00760
O13 0.01800 0.02100 0.01840 0.00280 0.00780 0.00090
O14 0.01230 23.00000 0.01650 0.00370 0.00190 0.00170
O-H21 0.03500 0.03900 0.01500 0.00900 0.00510 0.00070
O22 0.01070 0.02100 0.01730 0.00680 0.00230 0.00050
O23 0.02100 0.01760 0.02700 0.00470 0.00300 0.00350
O24 0.00860 0.01820 0.02500 0.00020 0.00460 0.00010
O31 0.01900 0.03100 0.01430 0.01150 0.00370 0.00560
O32 0.00980 0.02600 0.01400 0.00530 0.00090 0.00410
O33 0.03100 0.02300 0.02700 0.01230 0.00310 0.00380
O34 0.00950 0.02600 0.02400 0.00350 0.00470 0.00240
O-H41 0.02300 0.03600 0.01430 0.01250 0.00710 0.00900
O42 0.02100 0.01990 0.01930 0.00510 0.00670 0.00130
O43 0.01030 206.00000 0.01860 0.00160 0.00170 -0.00160
O44 0.01020 0.02090 0.01460 0.00610 0.00260 0.00260
O51 0.02100 0.02600 0.02300 0.00650 0.00900 0.01180
O52 0.01840 0.02300 0.01430 0.00820 0.00440 0.00280
O53 0.01140 0.02150 0.01490 0.00710 0.00540 0.00530
O54 0.00750 0.02100 0.01990 0.00060 0.00110 -0.00180
Wat1 0.04300 0.05100 0.05400 0.01400 0.02900 0.03000
Wat2 0.04800 0.04100 0.04100 0.02400 0.02300 0.02200
Wat3 0.04500 0.03800 0.02900 0.00300 0.00900 0.00500
Wat4 0.02000 0.02100 0.02500 0.00470 0.00640 0.00530
Wat5 0.02300 0.02900 0.02300 0.01040 0.00960 0.01160
Wat6 0.05100 0.05300 0.04100 0.01700 -0.00300 0.00600
Wat7 0.05100 0.06300 0.05100 0.02700 0.01600 0.02500
Wat8 0.06100 0.07100 0.07100 0.01900 0.01600 0.03900
Wat9 0.06600 0.07300 0.04800 0.00700 0.01800 0.02000
Wat10 0.01920 0.02700 0.01790 0.00570 0.00630 0.00590
Wat11 0.04100 0.07800 0.05500 0.03400 0.01900 0.02000
Wat12 0.05500 0.03300 0.06200 -0.01100 -0.00200 0.01100

loop_
_atom_site_label
_atom_site_fract_x
_atom_site_fract_y
_atom_site_fract_z
_atom_site_occupancy
_atom_site_U_iso_or_equiv
_atom_site_type_symbol
_atom_site_attached_hydrogens
Cu1 0.41461 0.42842 0.20614 1.00000 0.02280 Cu 0
Cu2 0.12578 0.42043 0.01258 1.00000 0.01580 Cu 0
Cu3 0.69605 0.65150 0.15208 1.00000 0.01610 Cu 0
Cu4 0.29739 0.86071 0.33729 1.00000 0.01600 Cu 0
Cu5 0.11363 0.03619 0.43914 1.00000 0.01530 Cu 0
Cu6 0.49273 0.84667 0.18181 1.00000 0.01640 Cu 0
Cu7 0.50000 0.00000 0.00000 1.00000 0.04080 Cu 0
As1 0.62686 0.40379 0.04914 1.00000 0.01370 As 0
As2 0.20616 0.62084 0.18253 1.00000 0.01500 As 0
As3 0.99458 0.89560 0.16282 1.00000 0.01500 As 0
As4 0.78782 0.80345 0.33903 1.00000 0.01420 As 0
As5 0.63285 0.09735 0.45695 1.00000 0.01330 As 0
O11 0.83170 0.45100 0.01060 1.00000 0.01520 O 0
O12 0.67080 0.29560 0.06380 1.00000 0.02150 O 0
O13 0.61150 0.47730 0.14130 1.00000 0.01940 O 0
O14 0.38980 0.39040 -0.02200 1.00000 0.01800 O 0
O-H21 0.23020 0.67000 0.29040 1.00000 0.03060 O 1
O22 -0.02020 0.64560 0.13120 1.00000 0.01680 O 0
O23 0.20110 0.50190 0.16530 1.00000 0.02250 O 0
O24 0.41550 0.68210 0.15770 1.00000 0.01830 O 0
O31 0.00950 0.87550 0.06020 1.00000 0.02080 O 0
O32 0.22450 0.86910 0.21660 1.00000 0.01680 O 0
O33 0.99200 0.01420 0.19910 1.00000 0.02720 O 0
O34 0.77500 0.82250 0.16970 1.00000 0.02040 O 0
O-H41 0.75960 0.79230 0.43820 1.00000 0.02290 O 1
O42 0.79210 0.69170 0.28170 1.00000 0.02030 O 0
O43 0.01410 0.88220 0.35100 1.00000 0.01800 O 0
O44 0.57440 0.85230 0.30370 1.00000 0.01530 O 0
O51 0.69420 0.16590 0.39240 1.00000 0.02170 O 0
O52 0.62270 0.16980 0.55160 1.00000 0.01840 O 0
O53 0.82640 0.02780 0.46800 1.00000 0.01510 O 0
O54 0.39190 0.02360 0.41150 1.00000 0.01780 O 0
Wat1 0.21420 0.37290 0.26660 1.00000 0.04360 O 2
Wat2 0.56480 0.31570 0.21330 1.00000 0.03810 O 2
Wat3 0.61860 0.53320 0.32720 1.00000 0.03840 O 2
Wat4 0.08730 0.30370 0.05470 1.00000 0.02190 O 2
Wat5 0.04710 0.11330 0.35790 1.00000 0.02300 O 2
Wat6 0.67380 0.07620 0.11080 1.00000 0.05050 O 2
Wat7 0.24860 0.04600 0.03360 1.00000 0.05110 O 2
Wat8 0.37390 0.28180 0.38770 1.00000 0.06350 O 2
Wat9 0.43340 0.12650 0.22930 1.00000 0.06160 O 2
Wat10 0.40770 0.85920 0.06490 1.00000 0.02090 O 2
Wat11 0.99900 0.46550 0.37460 0.50000 0.05410 O 2
Wat12 0.97700 0.34330 0.48250 0.50000 0.05430 O 2
Wat13 0.40800 0.59410 0.45330 0.25000 0.03400 O 2
Wat14 0.45900 0.56290 0.46980 0.25000 0.03400 O 2

loop_
_cod_changelog_entry_id
_cod_changelog_entry_author
_cod_changelog_entry_date
_cod_changelog_entry_text
1
;cod-tools version 3.8.0
Id: cif_guess_AMCSD_atom_types 9574 2023-05-10 09:00:05Z saulius
;
2023-05-10T18:54:49+03:00
;Derived atom types and hydrogen counts
from atom names that follow the AMCSD naming convention
(Wat == water, O-H == hydroxyl).
;

loop_
_cod_related_entry_id
_cod_related_entry_database
_cod_related_entry_code
1 AMCSD 0017870
